data_4076689
loop_
_publ_author_name
'Tani, Kazuyasu'
'Yamada, Ryo'
'Kanda, Takahiro'
'Suzuki, Masahiro'
'Kato, Shinzi'
'Murai, Toshiaki'

_publ_section_title
;
 Synthesis and Structure of Group 14 Element Derivatives of
 Carbotelluroates
;
_journal_issue 7
_journal_name_full Organometallics
_journal_page_first 1487
_journal_paper_doi 10.1021/om010934b
_journal_volume 21
_journal_year 2002
_chemical_formula_moiety 'C26 H22 O Pb Se '
_chemical_formula_sum 'C26 H22 O Pb Se'
_chemical_formula_weight 636.62
_space_group_IT_number 2
_symmetry_cell_setting triclinic
_symmetry_Int_Tables_number 2
_symmetry_space_group_name_Hall '-P 1'
_symmetry_space_group_name_H-M 'P -1'
_cell_angle_alpha 92.83(1)
_cell_angle_beta 109.32(1)
_cell_angle_gamma 91.36(1)
_cell_formula_units_Z 2
_cell_length_a 9.618(1)
_cell_length_b 16.052(3)
_cell_length_c 7.811(1)
_cell_measurement_reflns_used 25
_cell_measurement_temperature 193.2
_cell_measurement_theta_max 11.5
_cell_measurement_theta_min 10.0
_cell_volume 1135.6(3)
_computing_cell_refinement 'MSC/AFC Diffractometer Control'
_computing_data_collection 'MSC/AFC Diffractometer Control'
_computing_data_reduction 'teXsan Ver. 1.11'
_computing_publication_material 'teXsan Ver. 1.11'
_computing_structure_refinement 'teXsan Ver. 1.10'
_computing_structure_solution SHELXS86
_diffrn_measured_fraction_theta_full 1.0008
_diffrn_measured_fraction_theta_max 1.0008
_diffrn_measurement_device_type 'Rigaku AFC7R'
_diffrn_measurement_method \w-2\q
_diffrn_radiation_type 'Mo K\a'
_diffrn_radiation_wavelength 0.7107
_diffrn_reflns_av_R_equivalents 0.017
_diffrn_reflns_limit_h_max 12
_diffrn_reflns_limit_h_min -12
_diffrn_reflns_limit_k_max 0
_diffrn_reflns_limit_k_min -20
_diffrn_reflns_limit_l_max 10
_diffrn_reflns_limit_l_min -10
_diffrn_reflns_number 5406
_diffrn_reflns_theta_full 27.50
_diffrn_reflns_theta_max 27.50
_diffrn_standards_decay_% 4.21
_diffrn_standards_interval_count 150
_diffrn_standards_number 3
_exptl_absorpt_coefficient_mu 9.057
_exptl_absorpt_correction_T_max 0.995
_exptl_absorpt_correction_T_min 0.623
_exptl_absorpt_correction_type psi-scan
_exptl_absorpt_process_details '(North, Phillips & Mathews, 1968)'
_exptl_crystal_colour yellow
_exptl_crystal_density_diffrn 1.862
_exptl_crystal_density_method 'not measured'
_exptl_crystal_description prismatic
_exptl_crystal_size_max 0.340
_exptl_crystal_size_mid 0.310
_exptl_crystal_size_min 0.230
_refine_diff_density_max 0.83
_refine_diff_density_min -1.16
_refine_ls_extinction_method none
_refine_ls_goodness_of_fit_ref 0.959
_refine_ls_hydrogen_treatment noref
_refine_ls_number_parameters 262
_refine_ls_number_reflns 5217
_refine_ls_R_factor_gt 0.0251
_refine_ls_shift/su_max 0.0005
_refine_ls_structure_factor_coef Fsqd
_refine_ls_weighting_details 'w = 1/[\s^2^(Fo^2^) + (0.05000(Max(Fo^2^,0) + 2Fc^2^)/3)^2^]'
_refine_ls_weighting_scheme calc
_refine_ls_wR_factor_ref 0.0727
_reflns_number_gt 4449
_reflns_number_total 5217
_reflns_threshold_expression F^2^>2.0\s(F^2^)
_cod_data_source_file om010934b.cif
_cod_data_source_block 4-CH3C6H4COSePbPh3
_cod_original_sg_symbol_H-M 'P -1         '
_cod_original_formula_sum 'C26 H22 O Pb Se '
_cod_database_code 4076689

loop_
_symmetry_equiv_pos_as_xyz
x,y,z
-x,-y,-z

loop_
_atom_site_label
_atom_site_type_symbol
_atom_site_fract_x
_atom_site_fract_y
_atom_site_fract_z
_atom_site_U_iso_or_equiv
_atom_site_adp_type
_atom_site_occupancy
_atom_site_calc_flag
Pb(1) Pb 0.25350(2) 0.21197(1) 0.29916(2) 0.03380(5) Uani 1.00 d
Se(11) Se 0.14796(6) 0.34573(3) 0.41339(7) 0.0455(1) Uani 1.00 d
O(11) O 0.4139(4) 0.3129(2) 0.6683(5) 0.049(1) Uani 1.00 d
C(11) C 0.3062(5) 0.3534(3) 0.6458(6) 0.036(1) Uani 1.00 d
C(12) C 0.2854(5) 0.4096(3) 0.7892(6) 0.036(1) Uani 1.00 d
C(13) C 0.3856(5) 0.4069(3) 0.9670(6) 0.039(1) Uani 1.00 d
C(14) C 0.3681(6) 0.4573(3) 1.1073(7) 0.044(1) Uani 1.00 d
C(15) C 0.2553(6) 0.5125(3) 1.0769(7) 0.046(1) Uani 1.00 d
C(16) C 0.1566(7) 0.5159(3) 0.9019(8) 0.055(2) Uani 1.00 d
C(17) C 0.1702(6) 0.4651(3) 0.7591(7) 0.049(1) Uani 1.00 d
C(18) C 0.2425(7) 0.5697(4) 1.2293(9) 0.063(2) Uani 1.00 d
C(21) C 0.4579(5) 0.2338(3) 0.2375(6) 0.034(1) Uani 1.00 d
C(22) C 0.5759(5) 0.2828(3) 0.3500(6) 0.043(1) Uani 1.00 d
C(23) C 0.6997(5) 0.2963(4) 0.2984(7) 0.050(1) Uani 1.00 d
C(24) C 0.7073(5) 0.2577(4) 0.1391(8) 0.049(1) Uani 1.00 d
C(25) C 0.5906(6) 0.2099(3) 0.0278(7) 0.048(1) Uani 1.00 d
C(26) C 0.4648(5) 0.1974(3) 0.0748(7) 0.042(1) Uani 1.00 d
C(31) C 0.0700(5) 0.1828(3) 0.0426(6) 0.034(1) Uani 1.00 d
C(32) C 0.0471(6) 0.2367(3) -0.0959(7) 0.048(1) Uani 1.00 d
C(33) C -0.0702(7) 0.2210(4) -0.2572(8) 0.059(2) Uani 1.00 d
C(34) C -0.1619(6) 0.1519(4) -0.2821(8) 0.057(2) Uani 1.00 d
C(35) C -0.1401(6) 0.0980(4) -0.1454(9) 0.057(2) Uani 1.00 d
C(36) C -0.0251(6) 0.1134(3) 0.0176(7) 0.045(1) Uani 1.00 d
C(41) C 0.2718(5) 0.1185(3) 0.5018(6) 0.033(1) Uani 1.00 d
C(42) C 0.4032(6) 0.0800(4) 0.5789(8) 0.052(2) Uani 1.00 d
C(43) C 0.4125(7) 0.0196(4) 0.7026(9) 0.061(2) Uani 1.00 d
C(44) C 0.2956(7) -0.0008(3) 0.7541(7) 0.051(2) Uani 1.00 d
C(45) C 0.1655(7) 0.0387(4) 0.6808(9) 0.064(2) Uani 1.00 d
C(46) C 0.1531(6) 0.0986(3) 0.5547(8) 0.050(2) Uani 1.00 d
H(11) H 0.4659 0.3700 0.9910 0.0463 Uiso 1.00 calc
H(12) H 0.4344 0.4521 1.2290 0.0533 Uiso 1.00 calc
H(13) H 0.0888 0.5693 0.8764 0.0621 Uiso 1.00 calc
H(14) H 0.0897 0.4652 0.6266 0.0621 Uiso 1.00 calc
H(15) H 0.2994 0.6197 1.2423 0.0778 Uiso 1.00 calc
H(16) H 0.2762 0.5421 1.3422 0.0778 Uiso 1.00 calc
H(17) H 0.1415 0.5823 1.2075 0.0778 Uiso 1.00 calc
H(21) H 0.5650 0.3080 0.4537 0.0621 Uiso 1.00 calc
H(22) H 0.7804 0.3326 0.3731 0.0613 Uiso 1.00 calc
H(23) H 0.7939 0.2651 0.1070 0.0584 Uiso 1.00 calc
H(24) H 0.5943 0.1850 -0.0841 0.0578 Uiso 1.00 calc
H(25) H 0.3830 0.1632 -0.0037 0.0503 Uiso 1.00 calc
H(31) H 0.1138 0.2845 -0.0816 0.0571 Uiso 1.00 calc
H(32) H -0.0886 0.2597 -0.3504 0.0725 Uiso 1.00 calc
H(33) H -0.2408 0.1407 -0.3951 0.0674 Uiso 1.00 calc
H(34) H -0.2040 0.0495 -0.1637 0.0677 Uiso 1.00 calc
H(35) H -0.0109 0.0755 0.1137 0.0545 Uiso 1.00 calc
H(41) H 0.5005 0.1012 0.5534 0.0621 Uiso 1.00 calc
H(42) H 0.5046 -0.0077 0.7540 0.0715 Uiso 1.00 calc
H(43) H 0.3064 -0.0480 0.8553 0.0621 Uiso 1.00 calc
H(44) H 0.0807 0.0248 0.7170 0.0753 Uiso 1.00 calc
H(45) H 0.0628 0.1268 0.5050 0.0586 Uiso 1.00 calc

loop_
_atom_site_aniso_label
_atom_site_aniso_U_11
_atom_site_aniso_U_22
_atom_site_aniso_U_33
_atom_site_aniso_U_12
_atom_site_aniso_U_13
_atom_site_aniso_U_23
Pb(1) 0.03117(9) 0.03868(10) 0.03050(9) -0.00033(6) 0.00855(6) 0.00523(6)
Se(11) 0.0443(3) 0.0487(3) 0.0363(2) 0.0121(2) 0.0031(2) 0.0028(2)
O(11) 0.042(2) 0.064(2) 0.039(2) 0.015(2) 0.011(2) 0.002(2)
C(11) 0.034(2) 0.040(2) 0.031(2) 0.000(2) 0.009(2) 0.005(2)
C(12) 0.037(2) 0.035(2) 0.037(2) -0.002(2) 0.011(2) 0.006(2)
C(13) 0.040(2) 0.039(2) 0.035(2) 0.000(2) 0.009(2) 0.002(2)
C(14) 0.051(3) 0.041(3) 0.037(2) 0.000(2) 0.010(2) 0.000(2)
C(15) 0.050(3) 0.037(2) 0.051(3) -0.003(2) 0.018(2) -0.004(2)
C(16) 0.060(3) 0.046(3) 0.057(3) 0.016(3) 0.015(3) -0.003(2)
C(17) 0.050(3) 0.043(3) 0.047(3) 0.011(2) 0.008(2) 0.005(2)
C(18) 0.067(4) 0.051(3) 0.069(4) 0.000(3) 0.026(3) -0.016(3)
C(21) 0.035(2) 0.034(2) 0.032(2) 0.004(2) 0.010(2) 0.009(2)
C(22) 0.036(2) 0.064(3) 0.027(2) -0.001(2) 0.007(2) 0.006(2)
C(23) 0.029(2) 0.074(4) 0.044(3) -0.005(2) 0.005(2) 0.016(3)
C(24) 0.035(2) 0.060(3) 0.060(3) 0.013(2) 0.024(2) 0.019(3)
C(25) 0.053(3) 0.051(3) 0.049(3) 0.015(2) 0.027(3) 0.005(2)
C(26) 0.043(3) 0.043(3) 0.040(3) 0.001(2) 0.012(2) 0.000(2)
C(31) 0.029(2) 0.040(2) 0.032(2) 0.002(2) 0.008(2) -0.002(2)
C(32) 0.053(3) 0.042(3) 0.044(3) 0.004(2) 0.010(2) 0.005(2)
C(33) 0.061(4) 0.065(4) 0.041(3) 0.019(3) 0.003(3) 0.010(3)
C(34) 0.042(3) 0.069(4) 0.049(3) 0.008(3) 0.002(2) -0.016(3)
C(35) 0.033(3) 0.057(3) 0.075(4) -0.012(2) 0.016(3) -0.021(3)
C(36) 0.044(3) 0.045(3) 0.048(3) -0.006(2) 0.019(2) 0.001(2)
C(41) 0.033(2) 0.036(2) 0.030(2) 0.003(2) 0.012(2) 0.003(2)
C(42) 0.038(3) 0.060(3) 0.061(3) 0.004(2) 0.015(2) 0.023(3)
C(43) 0.053(3) 0.059(3) 0.069(4) 0.020(3) 0.013(3) 0.022(3)
C(44) 0.068(4) 0.040(3) 0.047(3) 0.003(2) 0.021(3) 0.008(2)
C(45) 0.074(4) 0.072(4) 0.064(4) 0.009(3) 0.043(3) 0.025(3)
C(46) 0.048(3) 0.057(3) 0.056(3) 0.013(2) 0.029(3) 0.020(3)

loop_
_atom_type_symbol
_atom_type_description
_atom_type_scat_dispersion_real
_atom_type_scat_dispersion_imag
_atom_type_scat_source
C C 0.003 0.002
;International Tables for Crystallography
(1992, Vol. C, Tables 4.2.6.8 and 6.1.1.1)
;
H H 0.000 0.000
;International Tables for Crystallography
(1992, Vol. C, Table 6.1.1.2)
;
O O 0.011 0.006
;International Tables for Crystallography
(1992, Vol. C, Tables 4.2.6.8 and 6.1.1.1)
;
Pb Pb -3.394 10.111
;International Tables for Crystallography
(1992, Vol. C, Tables 4.2.6.8 and 6.1.1.1)
;
Se Se -0.093 2.226
;International Tables for Crystallography
(1992, Vol. C, Tables 4.2.6.8 and 6.1.1.1)
;

loop_
_geom_angle_atom_site_label_1
_geom_angle_atom_site_label_2
_geom_angle_atom_site_label_3
_geom_angle
_geom_angle_publ_flag
Se(11) Pb(1) O(11) 56.28(6) yes
Se(11) Pb(1) C(21) 115.3(1) yes
Se(11) Pb(1) C(31) 98.3(1) yes
Se(11) Pb(1) C(41) 106.6(1) yes
O(11) Pb(1) C(21) 86.0(1) yes
O(11) Pb(1) C(31) 154.5(1) yes
O(11) Pb(1) C(41) 76.9(1) yes
C(21) Pb(1) C(31) 109.1(2) yes
C(21) Pb(1) C(41) 113.6(2) yes
C(31) Pb(1) C(41) 113.2(2) yes
Pb(1) Se(11) C(11) 92.6(1) yes
Pb(1) O(11) C(11) 89.5(3) yes
Se(11) C(11) O(11) 120.4(3) yes
Se(11) C(11) C(12) 116.5(3) yes
O(11) C(11) C(12) 123.1(4) yes
C(11) C(12) C(13) 118.2(4) yes
C(11) C(12) C(17) 123.7(4) yes
C(13) C(12) C(17) 118.1(4) yes
C(12) C(13) C(14) 120.1(4) yes
C(12) C(13) H(11) 119.8 no
C(14) C(13) H(11) 120.1 no
C(13) C(14) C(15) 121.6(5) yes
C(13) C(14) H(12) 118.8 no
C(15) C(14) H(12) 119.6 no
C(14) C(15) C(16) 118.6(5) yes
C(14) C(15) C(18) 120.8(5) yes
C(16) C(15) C(18) 120.5(5) yes
C(15) C(16) C(17) 121.0(5) yes
C(15) C(16) H(13) 116.2 no
C(17) C(16) H(13) 120.9 no
C(12) C(17) C(16) 120.5(5) yes
C(12) C(17) H(14) 118.9 no
C(16) C(17) H(14) 120.4 no
C(15) C(18) H(15) 111.4 no
C(15) C(18) H(16) 109.5 no
C(15) C(18) H(17) 110.1 no
H(15) C(18) H(16) 108.7 no
H(15) C(18) H(17) 109.6 no
H(16) C(18) H(17) 107.5 no
Pb(1) C(21) C(22) 122.9(3) yes
Pb(1) C(21) C(26) 117.4(3) yes
C(22) C(21) C(26) 119.6(4) yes
C(21) C(22) C(23) 119.6(5) yes
C(21) C(22) H(21) 116.9 no
C(23) C(22) H(21) 123.4 no
C(22) C(23) C(24) 120.2(5) yes
C(22) C(23) H(22) 120.1 no
C(24) C(23) H(22) 119.7 no
C(23) C(24) C(25) 120.1(4) yes
C(23) C(24) H(23) 120.0 no
C(25) C(24) H(23) 120.0 no
C(24) C(25) C(26) 120.5(5) yes
C(24) C(25) H(24) 120.1 no
C(26) C(25) H(24) 119.4 no
C(21) C(26) C(25) 119.9(5) yes
C(21) C(26) H(25) 119.9 no
C(25) C(26) H(25) 120.2 no
Pb(1) C(31) C(32) 118.8(3) yes
Pb(1) C(31) C(36) 122.2(3) yes
C(32) C(31) C(36) 119.0(4) yes
C(31) C(32) C(33) 119.9(5) yes
C(31) C(32) H(31) 119.9 no
C(33) C(32) H(31) 120.2 no
C(32) C(33) C(34) 120.8(5) yes
C(32) C(33) H(32) 119.7 no
C(34) C(33) H(32) 119.4 no
C(33) C(34) C(35) 119.7(5) yes
C(33) C(34) H(33) 120.2 no
C(35) C(34) H(33) 120.0 no
C(34) C(35) C(36) 120.2(5) yes
C(34) C(35) H(34) 119.5 no
C(36) C(35) H(34) 120.3 no
C(31) C(36) C(35) 120.3(5) yes
C(31) C(36) H(35) 119.9 no
C(35) C(36) H(35) 119.8 no
Pb(1) C(41) C(42) 120.6(3) yes
Pb(1) C(41) C(46) 120.3(3) yes
C(42) C(41) C(46) 119.2(4) yes
C(41) C(42) C(43) 120.2(5) yes
C(41) C(42) H(41) 119.8 no
C(43) C(42) H(41) 119.7 no
C(42) C(43) C(44) 120.9(5) yes
C(42) C(43) H(42) 119.4 no
C(44) C(43) H(42) 119.8 no
C(43) C(44) C(45) 119.2(5) yes
C(43) C(44) H(43) 119.6 no
C(45) C(44) H(43) 121.2 no
C(44) C(45) C(46) 120.9(5) yes
C(44) C(45) H(44) 120.1 no
C(46) C(45) H(44) 119.1 no
C(41) C(46) C(45) 119.7(5) yes
C(41) C(46) H(45) 119.4 no
C(45) C(46) H(45) 120.9 no

loop_
_geom_bond_atom_site_label_1
_geom_bond_atom_site_label_2
_geom_bond_distance
_geom_bond_publ_flag
Pb(1) Se(11) 2.6365(5) yes
Pb(1) O(11) 3.130(4) yes
Pb(1) C(21) 2.198(4) yes
Pb(1) C(31) 2.209(4) yes
Pb(1) C(41) 2.202(4) yes
Se(11) C(11) 1.941(4) yes
O(11) C(11) 1.205(6) yes
C(11) C(12) 1.470(6) yes
C(12) C(13) 1.408(6) yes
C(12) C(17) 1.404(7) yes
C(13) C(14) 1.387(7) yes
C(13) H(11) 0.958 no
C(14) C(15) 1.384(7) yes
C(14) H(12) 0.963 no
C(15) C(16) 1.387(8) yes
C(15) C(18) 1.507(7) yes
C(16) C(17) 1.393(8) yes
C(16) H(13) 1.076 no
C(17) H(14) 1.068 no
C(18) H(15) 0.942 no
C(18) H(16) 0.967 no
C(18) H(17) 0.957 no
C(21) C(22) 1.382(6) yes
C(21) C(26) 1.394(6) yes
C(22) C(23) 1.393(7) yes
C(22) H(21) 0.926 no
C(23) C(24) 1.387(8) yes
C(23) H(22) 0.963 no
C(24) C(25) 1.361(8) yes
C(24) H(23) 0.953 no
C(25) C(26) 1.388(7) yes
C(25) H(24) 0.955 no
C(26) H(25) 0.961 no
C(31) C(32) 1.382(7) yes
C(31) C(36) 1.388(6) yes
C(32) C(33) 1.392(8) yes
C(32) H(31) 0.966 no
C(33) C(34) 1.365(9) yes
C(33) H(32) 0.955 no
C(34) C(35) 1.372(9) yes
C(34) H(33) 0.960 no
C(35) C(36) 1.390(8) yes
C(35) H(34) 0.955 no
C(36) H(35) 0.966 no
C(41) C(42) 1.383(7) yes
C(41) C(46) 1.373(6) yes
C(42) C(43) 1.386(8) yes
C(42) H(41) 1.071 no
C(43) C(44) 1.352(8) yes
C(43) H(42) 0.968 no
C(44) C(45) 1.376(9) yes
C(44) H(43) 1.104 no
C(45) C(46) 1.389(7) yes
C(45) H(44) 0.972 no
C(46) H(45) 0.960 no

loop_
_geom_contact_atom_site_label_1
_geom_contact_atom_site_label_2
_geom_contact_distance
_geom_contact_site_symmetry_2
Pb(1) Se(11) 2.6365(5) .
Pb(1) O(11) 3.130(4) .
O(11) C(25) 3.308(6) 1_556
O(11) C(18) 3.594(7) 2_667
C(13) C(14) 3.390(7) 2_667
C(13) C(21) 3.516(6) 1_556
C(13) C(26) 3.545(7) 1_556
C(13) C(13) 3.582(9) 2_667
C(33) C(46) 3.555(8) 1_554
C(42) C(43) 3.592(9) 2_656

loop_
_geom_torsion_atom_site_label_1
_geom_torsion_atom_site_label_2
_geom_torsion_atom_site_label_3
_geom_torsion_atom_site_label_4
_geom_torsion
_geom_torsion_publ_flag
Pb(1) Se(11) C(11) O(11) 12.8(4) yes
Pb(1) Se(11) C(11) C(12) -166.4(3) yes
Pb(1) O(11) C(11) Se(11) -10.7(3) yes
Pb(1) O(11) C(11) C(12) 168.4(4) yes
Pb(1) C(21) C(22) C(23) -177.6(4) yes
Pb(1) C(21) C(26) C(25) 179.3(4) yes
Pb(1) C(31) C(32) C(33) -178.2(4) yes
Pb(1) C(31) C(36) C(35) 179.3(4) yes
Pb(1) C(41) C(42) C(43) -178.2(5) yes
Pb(1) C(41) C(46) C(45) 179.1(5) yes
Se(11) Pb(1) O(11) C(11) 8.2(2) yes
Se(11) Pb(1) C(21) C(22) 44.9(4) yes
Se(11) Pb(1) C(21) C(26) -133.6(3) yes
Se(11) Pb(1) C(31) C(32) 68.1(4) yes
Se(11) Pb(1) C(31) C(36) -110.2(4) yes
Se(11) Pb(1) C(41) C(42) -127.5(4) yes
Se(11) Pb(1) C(41) C(46) 51.7(4) yes
Se(11) C(11) C(12) C(13) 170.0(3) yes
Se(11) C(11) C(12) C(17) -9.3(6) yes
O(11) Pb(1) Se(11) C(11) -5.1(2) yes
O(11) Pb(1) C(21) C(22) -4.7(4) yes
O(11) Pb(1) C(21) C(26) 176.8(4) yes
O(11) Pb(1) C(31) C(32) 71.2(5) yes
O(11) Pb(1) C(31) C(36) -107.1(4) yes
O(11) Pb(1) C(41) C(42) -79.1(4) yes
O(11) Pb(1) C(41) C(46) 100.1(4) yes
O(11) C(11) C(12) C(13) -9.2(7) yes
O(11) C(11) C(12) C(17) 171.5(5) yes
C(11) Se(11) Pb(1) C(21) -71.0(2) yes
C(11) Se(11) Pb(1) C(31) 173.3(2) yes
C(11) Se(11) Pb(1) C(41) 56.0(2) yes
C(11) O(11) Pb(1) C(21) 132.3(3) yes
C(11) O(11) Pb(1) C(31) 4.4(5) yes
C(11) O(11) Pb(1) C(41) -112.3(3) yes
C(11) C(12) C(13) C(14) -178.5(4) yes
C(11) C(12) C(17) C(16) 179.4(5) yes
C(12) C(13) C(14) C(15) -1.5(7) yes
C(12) C(17) C(16) C(15) -0.5(9) yes
C(13) C(12) C(17) C(16) 0.1(8) yes
C(13) C(14) C(15) C(16) 1.1(8) yes
C(13) C(14) C(15) C(18) -177.0(5) yes
C(14) C(13) C(12) C(17) 0.9(7) yes
C(14) C(15) C(16) C(17) -0.1(9) yes
C(17) C(16) C(15) C(18) 178.0(5) yes
C(21) Pb(1) C(31) C(32) -52.4(4) yes
C(21) Pb(1) C(31) C(36) 129.3(4) yes
C(21) Pb(1) C(41) C(42) 0.5(5) yes
C(21) Pb(1) C(41) C(46) 179.7(4) yes
C(21) C(22) C(23) C(24) -2.9(8) yes
C(21) C(26) C(25) C(24) -0.3(8) yes
C(22) C(21) Pb(1) C(31) 154.3(4) yes
C(22) C(21) Pb(1) C(41) -78.5(4) yes
C(22) C(21) C(26) C(25) 0.7(7) yes
C(22) C(23) C(24) C(25) 3.3(8) yes
C(23) C(22) C(21) C(26) 0.9(7) yes
C(23) C(24) C(25) C(26) -1.7(8) yes
C(26) C(21) Pb(1) C(31) -24.2(4) yes
C(26) C(21) Pb(1) C(41) 103.0(4) yes
C(31) Pb(1) C(41) C(42) 125.6(4) yes
C(31) Pb(1) C(41) C(46) -55.2(4) yes
C(31) C(32) C(33) C(34) -1.3(9) yes
C(31) C(36) C(35) C(34) -1.0(8) yes
C(32) C(31) Pb(1) C(41) -179.8(4) yes
C(32) C(31) C(36) C(35) 1.0(7) yes
C(32) C(33) C(34) C(35) 1.3(9) yes
C(33) C(32) C(31) C(36) 0.1(8) yes
C(33) C(34) C(35) C(36) -0.1(9) yes
C(36) C(31) Pb(1) C(41) 1.8(4) yes
C(41) C(42) C(43) C(44) -2.1(10) yes
C(41) C(46) C(45) C(44) 0.3(10) yes
C(42) C(41) C(46) C(45) -1.7(8) yes
C(42) C(43) C(44) C(45) 0.7(10) yes
C(43) C(42) C(41) C(46) 2.6(9) yes
C(43) C(44) C(45) C(46) 0.2(10) yes
C(43) C(44) C(45) C(46) 0.2(10) yes
